data_7205405
loop_
_publ_author_name
'Saha, Rajat'
'Biswas, Susobhan'
'Mostafa, Golam'

_publ_section_title
;
 pH-Triggered construction of NLO active CMOFs: change in
 supramolecular assembly, water clusters, helical architectures and
 their properties
;
_journal_issue 3
_journal_name_full CrystEngComm
_journal_page_first 1018
_journal_paper_doi 10.1039/c0ce00505c
_journal_volume 13
_journal_year 2011
_chemical_absolute_configuration L
_chemical_formula_moiety 'C16 H12 Cu N2 O6, 6(H2 O)'
_chemical_formula_sum 'C16 H24 Cu N2 O12'
_chemical_formula_weight 499.91
_chemical_name_systematic
;
?
;
_space_group_IT_number 19
_symmetry_cell_setting orthorhombic
_symmetry_Int_Tables_number 19
_symmetry_space_group_name_Hall 'P 2ac 2ab'
_symmetry_space_group_name_H-M 'P 21 21 21'
_atom_sites_solution_hydrogens geom
_atom_sites_solution_primary direct
_atom_sites_solution_secondary difmap
_audit_creation_method SHELXL-97
_cell_angle_alpha 90.00
_cell_angle_beta 90.00
_cell_angle_gamma 90.00
_cell_formula_units_Z 4
_cell_length_a 6.7063(2)
_cell_length_b 15.3526(4)
_cell_length_c 20.2188(5)
_cell_measurement_reflns_used 3329
_cell_measurement_temperature 293(2)
_cell_measurement_theta_max 24.16
_cell_measurement_theta_min 2.01
_cell_volume 2081.71(10)
_computing_cell_refinement 'Bruker SMART'
_computing_data_collection 'Bruker SMART'
_computing_data_reduction 'Bruker SHELXTL'
_computing_molecular_graphics 'Ortep-3 for windows (Farrugia, 1997)'
_computing_publication_material 'Platon99 (Spek, 1999)'
_computing_structure_refinement 'SHELXL-97 (Sheldrick, 1997)'
_computing_structure_solution 'SHELXS-97 (Sheldrick, 1997)'
_diffrn_ambient_temperature 293(2)
_diffrn_measured_fraction_theta_full 0.999
_diffrn_measured_fraction_theta_max 0.999
_diffrn_radiation_monochromator graphite
_diffrn_radiation_source 'fine-focus sealed tube'
_diffrn_radiation_type MoK\a
_diffrn_radiation_wavelength 0.71073
_diffrn_reflns_av_R_equivalents 0.0130
_diffrn_reflns_av_sigmaI/netI 0.0721
_diffrn_reflns_limit_h_max 7
_diffrn_reflns_limit_h_min -7
_diffrn_reflns_limit_k_max 17
_diffrn_reflns_limit_k_min -17
_diffrn_reflns_limit_l_max 23
_diffrn_reflns_limit_l_min -23
_diffrn_reflns_number 13655
_diffrn_reflns_theta_full 24.16
_diffrn_reflns_theta_max 24.16
_diffrn_reflns_theta_min 2.01
_exptl_absorpt_coefficient_mu 1.116
_exptl_absorpt_correction_T_max 0.836
_exptl_absorpt_correction_T_min 0.757
_exptl_absorpt_correction_type empirical
_exptl_crystal_colour blue
_exptl_crystal_density_diffrn 1.595
_exptl_crystal_density_method 'not measured'
_exptl_crystal_description parallelopiped
_exptl_crystal_F_000 1036
_exptl_crystal_size_max 0.25
_exptl_crystal_size_mid 0.20
_exptl_crystal_size_min 0.16
_refine_diff_density_max 0.439
_refine_diff_density_min -0.638
_refine_diff_density_rms 0.105
_refine_ls_abs_structure_details 'Flack H D (1983), Acta Cryst. A39, 876-881'
_refine_ls_abs_structure_Flack 0.09(2)
_refine_ls_extinction_method none
_refine_ls_goodness_of_fit_ref 1.250
_refine_ls_hydrogen_treatment nonref
_refine_ls_matrix_type full
_refine_ls_number_parameters 280
_refine_ls_number_reflns 3329
_refine_ls_number_restraints 0
_refine_ls_restrained_S_all 1.250
_refine_ls_R_factor_all 0.0627
_refine_ls_R_factor_gt 0.0622
_refine_ls_shift/su_max 0.001
_refine_ls_shift/su_mean 0.000
_refine_ls_structure_factor_coef Fsqd
_refine_ls_weighting_details 'calc w=1/[\s^2^(Fo^2^)+(0.0569P)^2^+1.1493P] where P=(Fo^2^+2Fc^2^)/3'
_refine_ls_weighting_scheme calc
_refine_ls_wR_factor_gt 0.1550
_refine_ls_wR_factor_ref 0.1554
_reflns_number_gt 3300
_reflns_number_total 3329
_reflns_threshold_expression >2sigma(I)
_cod_data_source_file C0CE00505C.TXT
_cod_data_source_block shelxl
_cod_depositor_comments
;
The following automatic conversions were performed:
'_symmetry_cell_setting' value 'Orthorhombic' changed to 'orthorhombic'
according to '/home/saulius/struct/CIF-dictionaries/cif_core.dic'
dictionary named 'cif_core.dic' version 2.4.1 from 2010-06-29.

Automatic conversion script
Id: cif_fix_enum 1555 2011-01-17 13:19:09Z saulius 
;
_cod_database_code 7205405

loop_
_symmetry_equiv_pos_as_xyz
'x, y, z'
'-x+1/2, -y, z+1/2'
'x+1/2, -y+1/2, -z'
'-x, y+1/2, -z+1/2'

loop_
_atom_site_label
_atom_site_type_symbol
_atom_site_fract_x
_atom_site_fract_y
_atom_site_fract_z
_atom_site_U_iso_or_equiv
_atom_site_adp_type
_atom_site_occupancy
_atom_site_symmetry_multiplicity
_atom_site_calc_flag
_atom_site_refinement_flags
_atom_site_disorder_assembly
_atom_site_disorder_group
Cu1 Cu 0.48976(11) 0.89811(5) 0.17132(3) 0.0458(3) Uani 1 1 d . . .
N1 N 0.4752(6) 0.9291(2) 0.06413(19) 0.0282(9) Uani 1 1 d . . .
N2 N 0.4907(6) 0.7706(2) 0.11979(18) 0.0280(8) Uani 1 1 d . . .
O1 O 0.8013(5) 0.9498(2) 0.17531(15) 0.0279(7) Uani 1 1 d . . .
O2 O 0.6185(5) 0.8480(2) 0.25963(15) 0.0284(8) Uani 1 1 d . . .
O3 O 0.8200(5) 0.8819(2) 0.34239(15) 0.0288(7) Uani 1 1 d . . .
H3O H 0.8489 0.8373 0.3685 0.043 Uiso 1 1 d R . .
O4 O 1.1787(5) 0.87652(18) 0.20779(15) 0.0245(7) Uani 1 1 d . . .
O5 O 1.3810(5) 1.0216(2) 0.19888(16) 0.0274(7) Uani 1 1 d . . .
O6 O 1.1497(5) 1.0972(2) 0.25084(16) 0.0317(8) Uani 1 1 d . . .
H6O H 1.0644 1.1403 0.2444 0.048 Uiso 1 1 d R . .
C1 C 0.4656(7) 1.0069(4) 0.0358(2) 0.0333(11) Uani 1 1 d . . .
H1 H 0.4583 1.0558 0.0629 0.040 Uiso 1 1 calc R . .
C2 C 0.4660(8) 1.0193(3) -0.0329(2) 0.0303(11) Uani 1 1 d . . .
H2 H 0.4556 1.0751 -0.0504 0.036 Uiso 1 1 calc R . .
C3 C 0.4805(7) 0.9537(3) -0.0713(2) 0.0322(11) Uani 1 1 d . . .
H3 H 0.4875 0.9625 -0.1168 0.039 Uiso 1 1 calc R . .
C4 C 0.4863(8) 0.8668(3) -0.0457(2) 0.0315(10) Uani 1 1 d . . .
C5 C 0.4867(8) 0.8584(3) 0.0225(2) 0.0297(10) Uani 1 1 d . . .
C6 C 0.4929(8) 0.7750(3) 0.0519(2) 0.0292(10) Uani 1 1 d . . .
C7 C 0.4926(8) 0.6994(3) 0.0119(2) 0.0303(10) Uani 1 1 d . . .
C8 C 0.4907(7) 0.7106(3) -0.0597(2) 0.0306(10) Uani 1 1 d . . .
H8 H 0.4890 0.6622 -0.0874 0.037 Uiso 1 1 calc R . .
C9 C 0.4915(7) 0.7892(3) -0.0849(2) 0.0293(10) Uani 1 1 d . . .
H9 H 0.4957 0.7950 -0.1306 0.035 Uiso 1 1 calc R . .
C10 C 0.4955(7) 0.6189(3) 0.0439(2) 0.0315(10) Uani 1 1 d . . .
H10 H 0.4964 0.5677 0.0194 0.038 Uiso 1 1 calc R . .
C11 C 0.4972(8) 0.6156(3) 0.1102(2) 0.0328(10) Uani 1 1 d . . .
H11 H 0.4986 0.5620 0.1317 0.039 Uiso 1 1 calc R . .
C12 C 0.4968(7) 0.6921(3) 0.1469(2) 0.0284(10) Uani 1 1 d . . .
H12 H 0.5011 0.6880 0.1927 0.034 Uiso 1 1 calc R . .
C13 C 0.7631(7) 0.8908(3) 0.2846(2) 0.0269(10) Uani 1 1 d . . .
C14 C 0.8787(8) 0.9563(4) 0.2427(3) 0.0303(11) Uani 1 1 d . . .
H14 H 0.8474 1.0147 0.2593 0.036 Uiso 1 1 calc R . .
C15 C 1.1009(8) 0.9453(3) 0.2451(2) 0.0282(11) Uani 1 1 d . . .
H15 H 1.1324 0.9315 0.2912 0.034 Uiso 1 1 calc R . .
C16 C 1.2189(7) 1.0304(3) 0.2290(2) 0.0260(10) Uani 1 1 d . . .
O1W O 0.9539(7) 1.0626(3) 0.09028(19) 0.0578(13) Uani 1 1 d . . .
H1W1 H 0.9060 1.0385 0.1253 0.087 Uiso 1 1 d R . .
H2W1 H 0.9826 1.1163 0.0985 0.087 Uiso 1 1 d R . .
O2W O 0.9498(6) 1.0939(3) -0.0481(2) 0.0532(11) Uani 1 1 d . . .
H1W2 H 0.8439 1.0991 -0.0723 0.080 Uiso 1 1 d R . .
H2W2 H 0.9147 1.0852 -0.0074 0.080 Uiso 1 1 d R . .
O3W O 1.1860(8) 1.2461(3) -0.0544(2) 0.0622(13) Uani 1 1 d . . .
H1W3 H 1.1196 1.1978 -0.0483 0.093 Uiso 1 1 d R . .
H2W3 H 1.1422 1.2696 -0.0911 0.093 Uiso 1 1 d R . .
O4W O 1.0853(7) 1.2380(3) 0.07994(19) 0.0575(12) Uani 1 1 d . . .
H1W4 H 1.1308 1.2395 0.0390 0.086 Uiso 1 1 d R . .
H2W4 H 0.9548 1.2428 0.0771 0.086 Uiso 1 1 d R . .
O5W O 1.3824(7) 1.2722(3) -0.2329(2) 0.0562(12) Uani 1 1 d . . .
H1W5 H 1.3650 1.2218 -0.2533 0.084 Uiso 1 1 d R . .
H2W5 H 1.2671 1.2837 -0.2134 0.084 Uiso 1 1 d R . .
O6W O 1.0180(6) 1.3046(2) -0.17253(18) 0.0434(9) Uani 1 1 d . . .
H1W6 H 0.9674 1.2631 -0.1958 0.065 Uiso 1 1 d R . .
H2W6 H 0.9673 1.3537 -0.1843 0.065 Uiso 1 1 d R . .

loop_
_atom_site_aniso_label
_atom_site_aniso_U_11
_atom_site_aniso_U_22
_atom_site_aniso_U_33
_atom_site_aniso_U_23
_atom_site_aniso_U_13
_atom_site_aniso_U_12
Cu1 0.0427(4) 0.0490(4) 0.0456(4) -0.0024(3) -0.0019(4) 0.0020(4)
N1 0.0146(18) 0.037(2) 0.033(2) 0.0061(17) 0.0072(18) 0.0001(17)
N2 0.0139(18) 0.038(2) 0.032(2) 0.0037(16) 0.0047(19) 0.0005(19)
O1 0.0292(17) 0.0307(17) 0.0238(17) -0.0068(13) -0.0017(15) 0.0043(14)
O2 0.0288(19) 0.0344(18) 0.0221(16) -0.0021(14) 0.0044(14) -0.0008(14)
O3 0.0274(17) 0.0327(17) 0.0264(17) 0.0005(14) 0.0000(14) -0.0041(14)
O4 0.0306(17) 0.0239(15) 0.0188(15) -0.0051(13) -0.0016(14) 0.0056(14)
O5 0.0243(17) 0.0250(16) 0.0329(18) -0.0032(13) -0.0011(15) -0.0033(14)
O6 0.0271(18) 0.0275(17) 0.0405(19) -0.0067(15) 0.0023(15) -0.0005(15)
C1 0.021(3) 0.045(3) 0.034(3) 0.005(2) 0.005(2) 0.003(2)
C2 0.033(3) 0.028(2) 0.030(2) -0.0002(19) 0.008(2) 0.000(2)
C3 0.018(2) 0.046(3) 0.032(3) 0.001(2) 0.001(2) -0.004(2)
C4 0.024(2) 0.040(3) 0.030(2) 0.003(2) 0.005(2) -0.002(2)
C5 0.024(2) 0.037(2) 0.028(2) -0.0012(19) 0.005(2) 0.001(2)
C6 0.020(2) 0.039(2) 0.028(2) 0.001(2) 0.007(2) -0.001(2)
C7 0.021(2) 0.042(3) 0.029(2) 0.0025(19) 0.008(2) 0.001(2)
C8 0.014(2) 0.049(3) 0.029(2) -0.007(2) 0.002(2) 0.000(2)
C9 0.020(2) 0.041(3) 0.027(2) 0.0031(19) 0.011(2) -0.004(2)
C10 0.020(2) 0.039(2) 0.036(3) -0.003(2) 0.014(2) 0.000(2)
C11 0.024(2) 0.039(3) 0.035(3) -0.003(2) 0.009(2) 0.000(2)
C12 0.016(2) 0.037(2) 0.031(2) 0.0042(19) 0.004(2) 0.006(2)
C13 0.026(2) 0.038(3) 0.017(2) -0.006(2) -0.0030(19) -0.001(2)
C14 0.023(3) 0.036(3) 0.032(3) -0.009(2) 0.001(2) -0.003(2)
C15 0.028(3) 0.034(3) 0.023(2) -0.002(2) 0.005(2) 0.005(2)
C16 0.016(2) 0.030(3) 0.032(3) -0.009(2) -0.002(2) -0.001(2)
O1W 0.083(4) 0.055(2) 0.036(2) 0.0164(18) 0.002(2) -0.036(2)
O2W 0.056(3) 0.067(3) 0.037(2) 0.0086(19) -0.0149(19) -0.010(2)
O3W 0.092(4) 0.056(3) 0.039(2) 0.0189(19) -0.009(2) -0.034(3)
O4W 0.061(3) 0.081(3) 0.030(2) -0.002(2) -0.005(2) -0.014(2)
O5W 0.062(3) 0.035(2) 0.071(3) -0.029(2) 0.021(2) -0.012(2)
O6W 0.042(2) 0.0375(19) 0.051(2) -0.0041(15) -0.019(2) 0.0050(18)

loop_
_atom_type_symbol
_atom_type_description
_atom_type_scat_dispersion_real
_atom_type_scat_dispersion_imag
_atom_type_scat_source
C C 0.0033 0.0016 'International Tables Vol C Tables 4.2.6.8 and 6.1.1.4'
H H 0.0000 0.0000 'International Tables Vol C Tables 4.2.6.8 and 6.1.1.4'
N N 0.0061 0.0033 'International Tables Vol C Tables 4.2.6.8 and 6.1.1.4'
O O 0.0106 0.0060 'International Tables Vol C Tables 4.2.6.8 and 6.1.1.4'
Cu Cu 0.3201 1.2651 'International Tables Vol C Tables 4.2.6.8 and 6.1.1.4'

loop_
_geom_angle_atom_site_label_1
_geom_angle_atom_site_label_2
_geom_angle_atom_site_label_3
_geom_angle
_geom_angle_site_symmetry_1
_geom_angle_site_symmetry_3
_geom_angle_publ_flag
O5 Cu1 O2 104.10(12) 1_455 . ?
O5 Cu1 N2 156.91(14) 1_455 . ?
O2 Cu1 N2 94.25(14) . . ?
O5 Cu1 N1 92.86(14) 1_455 . ?
O2 Cu1 N1 156.11(14) . . ?
N2 Cu1 N1 74.40(14) . . ?
O5 Cu1 O1 89.66(12) 1_455 . ?
O2 Cu1 O1 73.66(12) . . ?
N2 Cu1 O1 109.14(14) . . ?
N1 Cu1 O1 90.00(13) . . ?
O5 Cu1 O4 73.95(12) 1_455 1_455 ?
O2 Cu1 O4 92.77(13) . 1_455 ?
N2 Cu1 O4 91.52(13) . 1_455 ?
N1 Cu1 O4 108.21(13) . 1_455 ?
O1 Cu1 O4 155.74(11) . 1_455 ?
C1 N1 C5 116.7(4) . . ?
C1 N1 Cu1 128.1(3) . . ?
C5 N1 Cu1 115.2(3) . . ?
C12 N2 C6 117.2(4) . . ?
C12 N2 Cu1 127.5(3) . . ?
C6 N2 Cu1 115.2(3) . . ?
C14 O1 Cu1 112.9(3) . . ?
C13 O2 Cu1 117.1(3) . . ?
C13 O3 H3O 135.7 . . ?
C15 O4 Cu1 114.4(3) . 1_655 ?
C16 O5 Cu1 121.7(3) . 1_655 ?
C16 O6 H6O 146.0 . . ?
N1 C1 C2 123.3(5) . . ?
N1 C1 H1 118.3 . . ?
C2 C1 H1 118.3 . . ?
C3 C2 C1 119.8(5) . . ?
C3 C2 H2 120.1 . . ?
C1 C2 H2 120.1 . . ?
C2 C3 C4 121.1(4) . . ?
C2 C3 H3 119.5 . . ?
C4 C3 H3 119.5 . . ?
C5 C4 C9 118.3(4) . . ?
C5 C4 C3 116.6(4) . . ?
C9 C4 C3 125.1(4) . . ?
N1 C5 C4 122.4(4) . . ?
N1 C5 C6 117.3(4) . . ?
C4 C5 C6 120.3(4) . . ?
N2 C6 C5 117.7(4) . . ?
N2 C6 C7 122.0(4) . . ?
C5 C6 C7 120.2(4) . . ?
C10 C7 C6 117.5(4) . . ?
C10 C7 C8 124.5(4) . . ?
C6 C7 C8 118.1(4) . . ?
C9 C8 C7 119.6(4) . . ?
C9 C8 H8 120.2 . . ?
C7 C8 H8 120.2 . . ?
C8 C9 C4 123.5(4) . . ?
C8 C9 H9 118.3 . . ?
C4 C9 H9 118.3 . . ?
C11 C10 C7 119.8(4) . . ?
C11 C10 H10 120.1 . . ?
C7 C10 H10 120.1 . . ?
C10 C11 C12 120.1(5) . . ?
C10 C11 H11 120.0 . . ?
C12 C11 H11 120.0 . . ?
N2 C12 C11 123.3(4) . . ?
N2 C12 H12 118.3 . . ?
C11 C12 H12 118.3 . . ?
O3 C13 O2 123.5(4) . . ?
O3 C13 C14 116.1(4) . . ?
O2 C13 C14 120.4(4) . . ?
O1 C14 C15 112.0(4) . . ?
O1 C14 C13 107.0(4) . . ?
C15 C14 C13 114.4(5) . . ?
O1 C14 H14 107.7 . . ?
C15 C14 H14 107.7 . . ?
C13 C14 H14 107.7 . . ?
O4 C15 C14 116.0(5) . . ?
O4 C15 C16 109.3(4) . . ?
C14 C15 C16 113.8(4) . . ?
O4 C15 H15 105.6 . . ?
C14 C15 H15 105.6 . . ?
C16 C15 H15 105.6 . . ?
O6 C16 O5 126.9(4) . . ?
O6 C16 C15 116.1(4) . . ?
O5 C16 C15 116.8(4) . . ?
H1W1 O1W H2W1 109.6 . . ?
H1W2 O2W H2W2 109.2 . . ?
H1W3 O3W H2W3 107.4 . . ?
H1W4 O4W H2W4 106.3 . . ?
H1W5 O5W H2W5 105.5 . . ?
H1W6 O6W H2W6 110.0 . . ?

loop_
_geom_bond_atom_site_label_1
_geom_bond_atom_site_label_2
_geom_bond_distance
_geom_bond_site_symmetry_2
_geom_bond_publ_flag
Cu1 O5 2.107(3) 1_455 ?
Cu1 O2 2.127(3) . ?
Cu1 N2 2.218(4) . ?
Cu1 N1 2.221(4) . ?
Cu1 O1 2.237(3) . ?
Cu1 O4 2.237(3) 1_455 ?
N1 C1 1.326(7) . ?
N1 C5 1.377(6) . ?
N2 C12 1.324(6) . ?
N2 C6 1.375(6) . ?
O1 C14 1.461(6) . ?
O2 C13 1.275(6) . ?
O3 C13 1.237(5) . ?
O3 H3O 0.8867 . ?
O4 C15 1.399(6) . ?
O4 Cu1 2.237(3) 1_655 ?
O5 C16 1.254(6) . ?
O5 Cu1 2.107(3) 1_655 ?
O6 C16 1.209(6) . ?
O6 H6O 0.8838 . ?
C1 C2 1.402(7) . ?
C1 H1 0.9300 . ?
C2 C3 1.275(7) . ?
C2 H2 0.9300 . ?
C3 C4 1.433(7) . ?
C3 H3 0.9300 . ?
C4 C5 1.383(6) . ?
C4 C9 1.431(7) . ?
C5 C6 1.412(7) . ?
C6 C7 1.415(7) . ?
C7 C10 1.395(7) . ?
C7 C8 1.457(6) . ?
C8 C9 1.310(7) . ?
C8 H8 0.9300 . ?
C9 H9 0.9300 . ?
C10 C11 1.342(7) . ?
C10 H10 0.9300 . ?
C11 C12 1.388(7) . ?
C11 H11 0.9300 . ?
C12 H12 0.9300 . ?
C13 C14 1.526(7) . ?
C14 C15 1.500(7) . ?
C14 H14 0.9800 . ?
C15 C16 1.561(7) . ?
C15 H15 0.9800 . ?
O1W H1W1 0.8620 . ?
O1W H2W1 0.8619 . ?
O2W H1W2 0.8657 . ?
O2W H2W2 0.8659 . ?
O3W H1W3 0.8741 . ?
O3W H2W3 0.8747 . ?
O4W H1W4 0.8817 . ?
O4W H2W4 0.8805 . ?
O5W H1W5 0.8849 . ?
O5W H2W5 0.8850 . ?
O6W H1W6 0.8615 . ?
O6W H2W6 0.8606 . ?
